data_7022781
loop_
_publ_author_name
'Feng, Xun'
'Feng, Yu-Quan'
'Liu, Lang'
'Wang, Li-Ya'
'Song, Hong-Liang'
'Ng, Seik-Weng'

_publ_section_title
;
 A series of Zn-4f heterometallic coordination polymers and a zinc complex
 containing a flexible mixed donor dicarboxylate ligand.
;
_journal_issue 21
_journal_name_full 'Dalton transactions (Cambridge, England : 2003)'
_journal_page_first 7741
_journal_page_last 7754
_journal_paper_doi 10.1039/c3dt33002h
_journal_volume 42
_journal_year 2013
_chemical_formula_sum 'C26 H16 Cl N2 Nd O11 Zn'
_chemical_formula_weight 777.47
_chemical_name_systematic
;
?
;
_space_group_IT_number 2
_symmetry_cell_setting triclinic
_symmetry_space_group_name_Hall '-P 1'
_symmetry_space_group_name_H-M 'P -1'
_atom_sites_solution_hydrogens geom
_atom_sites_solution_primary direct
_atom_sites_solution_secondary difmap
_audit_creation_method SHELXL-97
_cell_angle_alpha 107.5420(10)
_cell_angle_beta 104.4380(10)
_cell_angle_gamma 92.7310(10)
_cell_formula_units_Z 2
_cell_length_a 8.4660(9)
_cell_length_b 12.8420(14)
_cell_length_c 13.4340(14)
_cell_measurement_reflns_used 7767
_cell_measurement_temperature 296(2)
_cell_measurement_theta_max 0.00
_cell_measurement_theta_min 0.00
_cell_volume 1336.7(2)
_computing_cell_refinement 'Bruker SMART'
_computing_data_collection 'Bruker SMART'
_computing_data_reduction 'Bruker SAINT'
_computing_molecular_graphics 'Bruker SHELXTL'
_computing_publication_material 'Bruker SHELXTL'
_computing_structure_refinement 'SHELXL-97 (Sheldrick, 1997)'
_computing_structure_solution 'SHELXS-97 (Sheldrick, 1990)'
_diffrn_ambient_temperature 296(2)
_diffrn_measured_fraction_theta_full 0.993
_diffrn_measured_fraction_theta_max 0.993
_diffrn_measurement_device_type 'CCD area detector'
_diffrn_measurement_method 'phi and omega scans'
_diffrn_radiation_monochromator graphite
_diffrn_radiation_source 'fine-focus sealed tube'
_diffrn_radiation_type MoK\a
_diffrn_radiation_wavelength 0.71073
_diffrn_reflns_av_R_equivalents 0.0147
_diffrn_reflns_av_sigmaI/netI 0.0218
_diffrn_reflns_limit_h_max 10
_diffrn_reflns_limit_h_min -10
_diffrn_reflns_limit_k_max 15
_diffrn_reflns_limit_k_min -15
_diffrn_reflns_limit_l_max 16
_diffrn_reflns_limit_l_min -16
_diffrn_reflns_number 10248
_diffrn_reflns_theta_full 25.50
_diffrn_reflns_theta_max 25.50
_diffrn_reflns_theta_min 2.51
_diffrn_standards_decay_% 0
_diffrn_standards_interval_count 0
_diffrn_standards_interval_time 0
_diffrn_standards_number 0
_exptl_absorpt_coefficient_mu 2.984
_exptl_absorpt_correction_T_max 0.6467
_exptl_absorpt_correction_T_min 0.4581
_exptl_absorpt_correction_type multi-scan
_exptl_absorpt_process_details sadabs
_exptl_crystal_colour red
_exptl_crystal_density_diffrn 1.932
_exptl_crystal_density_meas 1.9
_exptl_crystal_density_method 'not measured'
_exptl_crystal_description block
_exptl_crystal_F_000 762
_exptl_crystal_size_max 0.31
_exptl_crystal_size_mid 0.27
_exptl_crystal_size_min 0.16
_refine_diff_density_max 0.569
_refine_diff_density_min -0.361
_refine_diff_density_rms 0.067
_refine_ls_extinction_method none
_refine_ls_goodness_of_fit_ref 1.002
_refine_ls_hydrogen_treatment constr
_refine_ls_matrix_type full
_refine_ls_number_parameters 379
_refine_ls_number_reflns 4945
_refine_ls_number_restraints 0
_refine_ls_restrained_S_all 1.002
_refine_ls_R_factor_all 0.0205
_refine_ls_R_factor_gt 0.0183
_refine_ls_shift/su_max 0.003
_refine_ls_shift/su_mean 0.000
_refine_ls_structure_factor_coef Fsqd
_refine_ls_weighting_details 'calc w=1/[\s^2^(Fo^2^)+(0.0293P)^2^+0.5410P] where P=(Fo^2^+2Fc^2^)/3'
_refine_ls_weighting_scheme calc
_refine_ls_wR_factor_gt 0.0468
_refine_ls_wR_factor_ref 0.0483
_reflns_number_gt 4635
_reflns_number_total 4945
_reflns_threshold_expression >2sigma(I)
_cod_data_source_file c3dt33002h.txt
_cod_data_source_block Nd
_cod_depositor_comments
;
The following automatic conversions were performed:

'_symmetry_cell_setting' value 'Triclinic' changed to 'triclinic'
according to /home/saulius/struct/CIF-dictionaries/cif_core.dic
dictionary named 'cif_core.dic' version 2.4.2 from 2011-04-26.

Automatic conversion script
Id: cif_fix_values 1891 2012-01-12 08:04:46Z andrius 
;
_cod_original_sg_symbol_H-M P-1
_cod_database_code 7022781

loop_
_symmetry_equiv_pos_as_xyz
'x, y, z'
'-x, -y, -z'

loop_
_atom_site_label
_atom_site_type_symbol
_atom_site_fract_x
_atom_site_fract_y
_atom_site_fract_z
_atom_site_U_iso_or_equiv
_atom_site_adp_type
_atom_site_occupancy
_atom_site_symmetry_multiplicity
_atom_site_calc_flag
_atom_site_refinement_flags
Nd1 Nd 0.753537(13) 0.010832(10) 0.510231(9) 0.01597(5) Uani 1 1 d .
Zn1 Zn 0.67626(3) 0.27979(2) 0.33953(2) 0.02491(7) Uani 1 1 d .
O1 O 0.8467(2) 0.31598(15) 0.47992(14) 0.0292(4) Uani 1 1 d .
O2 O 0.69943(19) 0.20036(14) 0.52662(14) 0.0251(4) Uani 1 1 d .
O3 O 1.02570(18) 0.11003(13) 0.55516(13) 0.0204(3) Uani 1 1 d .
O4 O 1.28484(19) 0.18551(14) 0.61577(14) 0.0274(4) Uani 1 1 d .
O5 O 0.7333(2) 0.43797(15) 0.71076(16) 0.0348(4) Uani 1 1 d .
O6 O 0.5948(2) 0.12419(14) 0.25044(14) 0.0290(4) Uani 1 1 d .
O7 O 0.77910(19) 0.04310(14) 0.34258(12) 0.0215(3) Uani 1 1 d .
O8 O 0.46870(19) -0.01841(14) 0.38979(12) 0.0218(3) Uani 1 1 d .
O9 O 0.2305(2) -0.11896(15) 0.29301(13) 0.0279(4) Uani 1 1 d .
O10 O 0.7400(2) -0.04680(16) 0.08193(15) 0.0373(5) Uani 1 1 d .
O11 O 0.8787(2) -0.08855(15) 0.63444(14) 0.0309(4) Uani 1 1 d .
H1W H 0.8583 -0.0966 0.6907 0.046 Uiso 1 1 d R
H2W H 0.9820 -0.0890 0.6457 0.046 Uiso 1 1 d R
N1 N 0.5272(3) 0.64995(18) 0.63112(18) 0.0300(5) Uani 1 1 d .
N2 N 0.8600(3) -0.1061(2) -0.16857(18) 0.0369(6) Uani 1 1 d .
Cl1 Cl 0.77067(9) 0.37122(6) 0.24532(6) 0.03774(16) Uani 1 1 d .
C1 C 0.8909(3) 0.4067(2) 0.7374(2) 0.0263(5) Uani 1 1 d .
C2 C 0.9338(3) 0.32036(19) 0.66141(19) 0.0211(5) Uani 1 1 d .
C3 C 1.0888(3) 0.28655(19) 0.69181(19) 0.0212(5) Uani 1 1 d .
C4 C 1.1941(3) 0.3383(2) 0.7948(2) 0.0298(6) Uani 1 1 d .
H4 H 1.2982 0.3174 0.8134 0.036 Uiso 1 1 calc R
C5 C 1.1456(4) 0.4209(2) 0.8702(2) 0.0367(7) Uani 1 1 d .
H5 H 1.2150 0.4531 0.9401 0.044 Uiso 1 1 calc R
C6 C 0.9929(4) 0.4554(2) 0.8409(2) 0.0354(6) Uani 1 1 d .
H6 H 0.9597 0.5110 0.8909 0.042 Uiso 1 1 calc R
C7 C 0.8173(3) 0.27360(19) 0.54764(19) 0.0217(5) Uani 1 1 d .
C8 C 1.1379(3) 0.18995(19) 0.61683(18) 0.0196(5) Uani 1 1 d .
C9 C 0.5699(3) 0.5698(2) 0.6739(2) 0.0300(6) Uani 1 1 d .
H9 H 0.5027 0.5460 0.7101 0.036 Uiso 1 1 calc R
C10 C 0.7112(3) 0.5215(2) 0.6655(2) 0.0266(5) Uani 1 1 d .
C11 C 0.8125(3) 0.5560(2) 0.6126(2) 0.0318(6) Uani 1 1 d .
H11 H 0.9086 0.5254 0.6071 0.038 Uiso 1 1 calc R
C12 C 0.7665(3) 0.6375(2) 0.5680(3) 0.0382(7) Uani 1 1 d .
H12 H 0.8319 0.6623 0.5312 0.046 Uiso 1 1 calc R
C13 C 0.6229(3) 0.6825(2) 0.5778(2) 0.0361(6) Uani 1 1 d .
H13 H 0.5927 0.7367 0.5465 0.043 Uiso 1 1 calc R
C14 C 0.6172(3) -0.1133(2) 0.09332(19) 0.0251(5) Uani 1 1 d .
C15 C 0.5683(3) -0.07009(19) 0.18825(18) 0.0199(5) Uani 1 1 d .
C16 C 0.4419(3) -0.13095(19) 0.20474(18) 0.0201(5) Uani 1 1 d .
C17 C 0.3689(3) -0.2338(2) 0.1286(2) 0.0271(5) Uani 1 1 d .
H17 H 0.2862 -0.2748 0.1404 0.033 Uiso 1 1 calc R
C18 C 0.4201(3) -0.2739(2) 0.0361(2) 0.0329(6) Uani 1 1 d .
H18 H 0.3718 -0.3424 -0.0140 0.039 Uiso 1 1 calc R
C19 C 0.5425(3) -0.2137(2) 0.0170(2) 0.0327(6) Uani 1 1 d .
H19 H 0.5742 -0.2404 -0.0465 0.039 Uiso 1 1 calc R
C20 C 0.6537(3) 0.04127(19) 0.26687(18) 0.0197(5) Uani 1 1 d .
C21 C 0.3755(3) -0.08840(19) 0.30059(18) 0.0197(5) Uani 1 1 d .
C22 C 0.7872(3) -0.0662(2) -0.0901(2) 0.0326(6) Uani 1 1 d .
H22 H 0.7125 -0.0165 -0.0984 0.039 Uiso 1 1 calc R
C23 C 0.8188(3) -0.0957(2) 0.0024(2) 0.0293(6) Uani 1 1 d .
C24 C 0.9302(4) -0.1675(3) 0.0185(2) 0.0419(7) Uani 1 1 d .
H24 H 0.9555 -0.1862 0.0818 0.050 Uiso 1 1 calc R
C25 C 1.0028(4) -0.2106(3) -0.0635(3) 0.0451(8) Uani 1 1 d .
H25 H 1.0758 -0.2618 -0.0577 0.054 Uiso 1 1 calc R
C26 C 0.9666(4) -0.1775(3) -0.1541(2) 0.0394(7) Uani 1 1 d .
H26 H 1.0187 -0.2061 -0.2078 0.047 Uiso 1 1 calc R

loop_
_atom_site_aniso_label
_atom_site_aniso_U_11
_atom_site_aniso_U_22
_atom_site_aniso_U_33
_atom_site_aniso_U_23
_atom_site_aniso_U_13
_atom_site_aniso_U_12
Nd1 0.01235(7) 0.02126(8) 0.01622(7) 0.00703(5) 0.00575(5) 0.00454(5)
Zn1 0.02448(15) 0.02590(16) 0.02608(15) 0.01047(12) 0.00647(12) 0.00918(12)
O1 0.0309(10) 0.0339(10) 0.0246(9) 0.0142(8) 0.0049(8) 0.0043(8)
O2 0.0190(9) 0.0270(9) 0.0293(9) 0.0098(8) 0.0054(7) 0.0051(7)
O3 0.0168(8) 0.0212(8) 0.0219(8) 0.0046(7) 0.0059(7) 0.0034(6)
O4 0.0158(9) 0.0271(9) 0.0356(10) 0.0057(8) 0.0060(7) 0.0049(7)
O5 0.0328(10) 0.0316(10) 0.0544(12) 0.0231(9) 0.0234(9) 0.0188(8)
O6 0.0311(10) 0.0250(9) 0.0279(9) 0.0089(8) 0.0013(8) 0.0075(8)
O7 0.0164(8) 0.0306(9) 0.0182(8) 0.0092(7) 0.0044(7) 0.0034(7)
O8 0.0172(8) 0.0306(9) 0.0164(8) 0.0053(7) 0.0053(6) 0.0033(7)
O9 0.0190(9) 0.0398(10) 0.0227(9) 0.0066(8) 0.0072(7) -0.0004(7)
O10 0.0447(12) 0.0368(11) 0.0336(10) 0.0029(9) 0.0284(9) -0.0015(9)
O11 0.0270(9) 0.0497(12) 0.0291(9) 0.0254(9) 0.0134(8) 0.0143(8)
N1 0.0254(11) 0.0277(12) 0.0393(13) 0.0128(10) 0.0095(10) 0.0106(9)
N2 0.0408(14) 0.0541(15) 0.0259(12) 0.0192(11) 0.0173(10) 0.0173(12)
Cl1 0.0383(4) 0.0479(4) 0.0376(4) 0.0231(3) 0.0167(3) 0.0110(3)
C1 0.0294(14) 0.0232(13) 0.0316(14) 0.0117(11) 0.0129(11) 0.0114(10)
C2 0.0223(12) 0.0216(12) 0.0222(12) 0.0102(10) 0.0066(10) 0.0056(9)
C3 0.0216(12) 0.0193(12) 0.0237(12) 0.0079(10) 0.0062(10) 0.0061(9)
C4 0.0282(14) 0.0290(14) 0.0280(13) 0.0092(11) 0.0001(11) 0.0060(11)
C5 0.0477(17) 0.0305(15) 0.0234(13) 0.0030(11) 0.0022(12) 0.0037(13)
C6 0.0523(18) 0.0251(14) 0.0289(14) 0.0035(11) 0.0165(13) 0.0134(13)
C7 0.0206(12) 0.0231(12) 0.0231(12) 0.0080(10) 0.0067(10) 0.0132(10)
C8 0.0193(12) 0.0205(12) 0.0202(11) 0.0093(10) 0.0041(9) 0.0047(9)
C9 0.0292(14) 0.0292(14) 0.0362(15) 0.0128(12) 0.0135(12) 0.0106(11)
C10 0.0286(13) 0.0216(12) 0.0282(13) 0.0049(10) 0.0080(11) 0.0094(10)
C11 0.0239(13) 0.0290(14) 0.0416(15) 0.0079(12) 0.0109(12) 0.0082(11)
C12 0.0305(15) 0.0421(17) 0.0539(18) 0.0251(15) 0.0196(14) 0.0103(13)
C13 0.0310(15) 0.0348(15) 0.0512(18) 0.0237(14) 0.0140(13) 0.0099(12)
C14 0.0241(13) 0.0313(14) 0.0221(12) 0.0093(11) 0.0093(10) 0.0051(10)
C15 0.0189(11) 0.0251(12) 0.0156(11) 0.0067(10) 0.0037(9) 0.0071(9)
C16 0.0178(11) 0.0259(12) 0.0182(11) 0.0084(10) 0.0056(9) 0.0070(9)
C17 0.0237(13) 0.0303(14) 0.0257(13) 0.0075(11) 0.0063(10) 0.0007(10)
C18 0.0329(15) 0.0309(14) 0.0250(13) -0.0026(11) 0.0057(11) -0.0007(11)
C19 0.0377(15) 0.0373(15) 0.0195(12) 0.0020(11) 0.0107(11) 0.0041(12)
C20 0.0203(12) 0.0261(12) 0.0171(11) 0.0079(10) 0.0114(9) 0.0050(10)
C21 0.0196(12) 0.0241(12) 0.0182(11) 0.0103(10) 0.0053(9) 0.0070(9)
C22 0.0277(14) 0.0452(16) 0.0314(14) 0.0168(13) 0.0127(11) 0.0144(12)
C23 0.0297(14) 0.0341(14) 0.0258(13) 0.0056(11) 0.0164(11) 0.0018(11)
C24 0.0517(19) 0.0521(19) 0.0316(15) 0.0233(14) 0.0144(14) 0.0179(15)
C25 0.0457(18) 0.055(2) 0.0448(18) 0.0234(16) 0.0182(15) 0.0277(16)
C26 0.0386(16) 0.0525(18) 0.0321(15) 0.0103(14) 0.0208(13) 0.0156(14)

loop_
_atom_type_symbol
_atom_type_description
_atom_type_scat_dispersion_real
_atom_type_scat_dispersion_imag
_atom_type_scat_source
C C 0.0033 0.0016 'International Tables Vol C Tables 4.2.6.8 and 6.1.1.4'
H H 0.0000 0.0000 'International Tables Vol C Tables 4.2.6.8 and 6.1.1.4'
N N 0.0061 0.0033 'International Tables Vol C Tables 4.2.6.8 and 6.1.1.4'
O O 0.0106 0.0060 'International Tables Vol C Tables 4.2.6.8 and 6.1.1.4'
Zn Zn 0.2839 1.4301 'International Tables Vol C Tables 4.2.6.8 and 6.1.1.4'
Nd Nd -0.1943 3.0179 'International Tables Vol C Tables 4.2.6.8 and 6.1.1.4'
Cl Cl 0.1484 0.1585 'International Tables Vol C Tables 4.2.6.8 and 6.1.1.4'

loop_
_geom_angle_atom_site_label_1
_geom_angle_atom_site_label_2
_geom_angle_atom_site_label_3
_geom_angle
_geom_angle_site_symmetry_1
_geom_angle_site_symmetry_3
O3 Nd1 O2 76.82(5) . .
O3 Nd1 O11 86.42(6) . .
O2 Nd1 O11 136.50(6) . .
O3 Nd1 O7 73.87(5) . .
O2 Nd1 O7 73.16(6) . .
O11 Nd1 O7 139.70(6) . .
O3 Nd1 O8 143.60(5) . .
O2 Nd1 O8 78.02(5) . .
O11 Nd1 O8 129.66(6) . .
O7 Nd1 O8 73.92(5) . .
O3 Nd1 O4 114.66(5) . 2_756
O2 Nd1 O4 145.99(6) . 2_756
O11 Nd1 O4 77.43(6) . 2_756
O7 Nd1 O4 79.50(6) . 2_756
O8 Nd1 O4 75.23(5) . 2_756
O3 Nd1 O9 83.42(5) . 2_656
O2 Nd1 O9 69.66(6) . 2_656
O11 Nd1 O9 68.72(6) . 2_656
O7 Nd1 O9 139.88(6) . 2_656
O8 Nd1 O9 111.65(5) . 2_656
O4 Nd1 O9 140.58(6) 2_756 2_656
O3 Nd1 O8 134.19(5) . 2_656
O2 Nd1 O8 81.95(5) . 2_656
O11 Nd1 O8 81.80(5) . 2_656
O7 Nd1 O8 136.57(5) . 2_656
O8 Nd1 O8 66.34(6) . 2_656
O4 Nd1 O8 105.65(5) 2_756 2_656
O9 Nd1 O8 51.05(5) 2_656 2_656
O3 Nd1 O3 64.98(6) . 2_756
O2 Nd1 O3 134.53(5) . 2_756
O11 Nd1 O3 66.53(5) . 2_756
O7 Nd1 O3 73.27(5) . 2_756
O8 Nd1 O3 120.03(5) . 2_756
O4 Nd1 O3 50.39(5) 2_756 2_756
O9 Nd1 O3 125.78(5) 2_656 2_756
O8 Nd1 O3 142.87(5) 2_656 2_756
O3 Nd1 C21 108.13(6) . 2_656
O2 Nd1 C21 73.43(6) . 2_656
O11 Nd1 C21 74.30(6) . 2_656
O7 Nd1 C21 144.98(6) . 2_656
O8 Nd1 C21 89.19(6) . 2_656
O4 Nd1 C21 126.25(6) 2_756 2_656
O9 Nd1 C21 24.91(6) 2_656 2_656
O8 Nd1 C21 26.16(6) 2_656 2_656
O3 Nd1 C21 140.43(5) 2_756 2_656
O3 Nd1 C8 90.03(6) . 2_756
O2 Nd1 C8 146.55(6) . 2_756
O11 Nd1 C8 71.52(6) . 2_756
O7 Nd1 C8 73.66(6) . 2_756
O8 Nd1 C8 96.81(6) . 2_756
O4 Nd1 C8 24.79(6) 2_756 2_756
O9 Nd1 C8 140.00(6) 2_656 2_756
O8 Nd1 C8 126.64(6) 2_656 2_756
O3 Nd1 C8 25.67(5) 2_756 2_756
C21 Nd1 C8 139.95(6) 2_656 2_756
O1 Zn1 O6 120.25(7) . .
O1 Zn1 N1 107.91(8) . 2_666
O6 Zn1 N1 105.78(8) . 2_666
O1 Zn1 Cl1 105.82(6) . .
O6 Zn1 Cl1 111.16(6) . .
N1 Zn1 Cl1 104.90(7) 2_666 .
C7 O1 Zn1 116.70(16) . .
C7 O2 Nd1 119.36(14) . .
C8 O3 Nd1 150.54(14) . .
C8 O3 Nd1 91.43(13) . 2_756
Nd1 O3 Nd1 115.02(6) . 2_756
C8 O4 Nd1 97.19(14) . 2_756
C10 O5 C1 119.0(2) . .
C20 O6 Zn1 126.30(15) . .
C20 O7 Nd1 121.66(13) . .
C21 O8 Nd1 139.54(14) . .
C21 O8 Nd1 93.24(13) . 2_656
Nd1 O8 Nd1 113.66(6) . 2_656
C21 O9 Nd1 94.91(14) . 2_656
C14 O10 C23 116.8(2) . .
Nd1 O11 H1W 132.7 . .
Nd1 O11 H2W 115.3 . .
H1W O11 H2W 104.8 . .
C13 N1 C9 118.7(2) . .
C13 N1 Zn1 124.29(18) . 2_666
C9 N1 Zn1 116.93(18) . 2_666
C26 N2 C22 117.2(2) . .
C6 C1 C2 121.8(2) . .
C6 C1 O5 119.0(2) . .
C2 C1 O5 118.9(2) . .
C1 C2 C3 118.0(2) . .
C1 C2 C7 118.7(2) . .
C3 C2 C7 123.1(2) . .
C4 C3 C2 120.2(2) . .
C4 C3 C8 119.1(2) . .
C2 C3 C8 120.6(2) . .
C5 C4 C3 120.6(2) . .
C5 C4 H4 119.7 . .
C3 C4 H4 119.7 . .
C4 C5 C6 119.6(2) . .
C4 C5 H5 120.2 . .
C6 C5 H5 120.2 . .
C1 C6 C5 119.7(2) . .
C1 C6 H6 120.2 . .
C5 C6 H6 120.2 . .
O2 C7 O1 124.2(2) . .
O2 C7 C2 120.8(2) . .
O1 C7 C2 115.0(2) . .
O4 C8 O3 120.7(2) . .
O4 C8 C3 121.2(2) . .
O3 C8 C3 118.1(2) . .
O4 C8 Nd1 58.02(12) . 2_756
O3 C8 Nd1 62.90(11) . 2_756
C3 C8 Nd1 173.42(16) . 2_756
N1 C9 C10 122.0(2) . .
N1 C9 H9 119.0 . .
C10 C9 H9 119.0 . .
C11 C10 O5 125.8(2) . .
C11 C10 C9 119.8(2) . .
O5 C10 C9 114.4(2) . .
C10 C11 C12 117.8(2) . .
C10 C11 H11 121.1 . .
C12 C11 H11 121.1 . .
C11 C12 C13 120.1(3) . .
C11 C12 H12 119.9 . .
C13 C12 H12 119.9 . .
N1 C13 C12 121.6(3) . .
N1 C13 H13 119.2 . .
C12 C13 H13 119.2 . .
O10 C14 C19 123.9(2) . .
O10 C14 C15 114.8(2) . .
C19 C14 C15 121.3(2) . .
C16 C15 C14 118.4(2) . .
C16 C15 C20 123.4(2) . .
C14 C15 C20 118.2(2) . .
C17 C16 C15 120.2(2) . .
C17 C16 C21 117.7(2) . .
C15 C16 C21 122.1(2) . .
C18 C17 C16 119.9(2) . .
C18 C17 H17 120.1 . .
C16 C17 H17 120.1 . .
C17 C18 C19 120.8(2) . .
C17 C18 H18 119.6 . .
C19 C18 H18 119.6 . .
C18 C19 C14 119.4(2) . .
C18 C19 H19 120.3 . .
C14 C19 H19 120.3 . .
O6 C20 O7 125.5(2) . .
O6 C20 C15 116.8(2) . .
O7 C20 C15 117.7(2) . .
O9 C21 O8 120.7(2) . .
O9 C21 C16 119.5(2) . .
O8 C21 C16 119.8(2) . .
O9 C21 Nd1 60.17(12) . 2_656
O8 C21 Nd1 60.60(11) . 2_656
C16 C21 Nd1 178.39(16) . 2_656
N2 C22 C23 122.3(3) . .
N2 C22 H22 118.8 . .
C23 C22 H22 118.8 . .
C22 C23 C24 120.7(2) . .
C22 C23 O10 118.3(2) . .
C24 C23 O10 121.0(2) . .
C25 C24 C23 117.0(3) . .
C25 C24 H24 121.5 . .
C23 C24 H24 121.5 . .
C24 C25 C26 119.5(3) . .
C24 C25 H25 120.2 . .
C26 C25 H25 120.2 . .
N2 C26 C25 123.2(3) . .
N2 C26 H26 118.4 . .
C25 C26 H26 118.4 . .

loop_
_geom_bond_atom_site_label_1
_geom_bond_atom_site_label_2
_geom_bond_distance
_geom_bond_site_symmetry_2
Nd1 O3 2.4207(15) .
Nd1 O2 2.4527(17) .
Nd1 O11 2.4632(17) .
Nd1 O7 2.4675(16) .
Nd1 O8 2.4851(15) .
Nd1 O4 2.5305(17) 2_756
Nd1 O9 2.5543(17) 2_656
Nd1 O8 2.5597(15) 2_656
Nd1 O3 2.6357(15) 2_756
Nd1 C21 2.933(2) 2_656
Nd1 C8 2.960(2) 2_756
Zn1 O1 1.9765(17) .
Zn1 O6 1.9790(17) .
Zn1 N1 2.051(2) 2_666
Zn1 Cl1 2.2204(7) .
O1 C7 1.259(3) .
O2 C7 1.253(3) .
O3 C8 1.282(3) .
O3 Nd1 2.6357(15) 2_756
O4 C8 1.251(3) .
O4 Nd1 2.5305(17) 2_756
O5 C10 1.382(3) .
O5 C1 1.403(3) .
O6 C20 1.252(3) .
O7 C20 1.268(3) .
O8 C21 1.295(3) .
O8 Nd1 2.5597(15) 2_656
O9 C21 1.240(3) .
O9 Nd1 2.5543(17) 2_656
O10 C14 1.380(3) .
O10 C23 1.405(3) .
O11 H1W 0.8500 .
O11 H2W 0.8500 .
N1 C13 1.335(4) .
N1 C9 1.345(3) .
N1 Zn1 2.051(2) 2_666
N2 C26 1.338(4) .
N2 C22 1.335(3) .
C1 C6 1.377(4) .
C1 C2 1.395(3) .
C2 C3 1.404(3) .
C2 C7 1.519(3) .
C3 C4 1.387(3) .
C3 C8 1.494(3) .
C4 C5 1.387(4) .
C4 H4 0.9300 .
C5 C6 1.388(4) .
C5 H5 0.9300 .
C6 H6 0.9300 .
C8 Nd1 2.960(2) 2_756
C9 C10 1.386(3) .
C9 H9 0.9300 .
C10 C11 1.377(4) .
C11 C12 1.380(4) .
C11 H11 0.9300 .
C12 C13 1.390(4) .
C12 H12 0.9300 .
C13 H13 0.9300 .
C14 C19 1.384(4) .
C14 C15 1.402(3) .
C15 C16 1.396(3) .
C15 C20 1.514(3) .
C16 C17 1.402(3) .
C16 C21 1.496(3) .
C17 C18 1.378(4) .
C17 H17 0.9300 .
C18 C19 1.384(4) .
C18 H18 0.9300 .
C19 H19 0.9300 .
C21 Nd1 2.933(2) 2_656
C22 C23 1.374(4) .
C22 H22 0.9300 .
C23 C24 1.374(4) .
C24 C25 1.378(4) .
C24 H24 0.9300 .
C25 C26 1.376(4) .
C25 H25 0.9300 .
C26 H26 0.9300 .

loop_
_geom_hbond_atom_site_label_D
_geom_hbond_atom_site_label_H
_geom_hbond_atom_site_label_A
_geom_hbond_distance_DH
_geom_hbond_distance_HA
_geom_hbond_distance_DA
_geom_hbond_angle_DHA
_geom_hbond_site_symmetry_A
O11 H1W N2 0.85 1.93 2.765(3) 168.2 1_556
O11 H2W O7 0.85 2.03 2.848(2) 160.4 2_756

loop_
_geom_torsion_atom_site_label_1
_geom_torsion_atom_site_label_2
_geom_torsion_atom_site_label_3
_geom_torsion_atom_site_label_4
_geom_torsion
_geom_torsion_site_symmetry_1
_geom_torsion_site_symmetry_4
O6 Zn1 O1 C7 -54.13(19) . .
N1 Zn1 O1 C7 67.16(18) 2_666 .
Cl1 Zn1 O1 C7 179.03(16) . .
O3 Nd1 O2 C7 1.45(16) . .
O11 Nd1 O2 C7 71.58(19) . .
O7 Nd1 O2 C7 -75.41(17) . .
O8 Nd1 O2 C7 -152.02(18) . .
O4 Nd1 O2 C7 -113.32(17) 2_756 .
O9 Nd1 O2 C7 89.24(17) 2_656 .
O8 Nd1 O2 C7 140.58(17) 2_656 .
O3 Nd1 O2 C7 -31.4(2) 2_756 .
C21 Nd1 O2 C7 115.23(18) 2_656 .
C8 Nd1 O2 C7 -67.8(2) 2_756 .
O2 Nd1 O3 C8 53.3(3) . .
O11 Nd1 O3 C8 -86.2(3) . .
O7 Nd1 O3 C8 129.3(3) . .
O8 Nd1 O3 C8 100.7(3) . .
O4 Nd1 O3 C8 -160.6(3) 2_756 .
O9 Nd1 O3 C8 -17.3(3) 2_656 .
O8 Nd1 O3 C8 -11.3(3) 2_656 .
O3 Nd1 O3 C8 -151.9(3) 2_756 .
C21 Nd1 O3 C8 -14.0(3) 2_656 .
C8 Nd1 O3 C8 -157.7(3) 2_756 .
O2 Nd1 O3 Nd1 -154.72(7) . 2_756
O11 Nd1 O3 Nd1 65.72(7) . 2_756
O7 Nd1 O3 Nd1 -78.72(7) . 2_756
O8 Nd1 O3 Nd1 -107.31(9) . 2_756
O4 Nd1 O3 Nd1 -8.69(9) 2_756 2_756
O9 Nd1 O3 Nd1 134.70(7) 2_656 2_756
O8 Nd1 O3 Nd1 140.65(6) 2_656 2_756
O3 Nd1 O3 Nd1 0.0 2_756 2_756
C21 Nd1 O3 Nd1 137.93(6) 2_656 2_756
C8 Nd1 O3 Nd1 -5.75(7) 2_756 2_756
O1 Zn1 O6 C20 -9.0(2) . .
N1 Zn1 O6 C20 -131.32(19) 2_666 .
Cl1 Zn1 O6 C20 115.35(18) . .
O3 Nd1 O7 C20 -158.34(18) . .
O2 Nd1 O7 C20 -77.58(17) . .
O11 Nd1 O7 C20 137.86(17) . .
O8 Nd1 O7 C20 4.47(17) . .
O4 Nd1 O7 C20 81.97(17) 2_756 .
O9 Nd1 O7 C20 -100.24(18) 2_656 .
O8 Nd1 O7 C20 -19.8(2) 2_656 .
O3 Nd1 O7 C20 133.55(18) 2_756 .
C21 Nd1 O7 C20 -59.6(2) 2_656 .
C8 Nd1 O7 C20 106.76(18) 2_756 .
O3 Nd1 O8 C21 99.0(2) . .
O2 Nd1 O8 C21 146.1(2) . .
O11 Nd1 O8 C21 -71.9(2) . .
O7 Nd1 O8 C21 70.4(2) . .
O4 Nd1 O8 C21 -12.7(2) 2_756 .
O9 Nd1 O8 C21 -151.7(2) 2_656 .
O8 Nd1 O8 C21 -127.5(3) 2_656 .
O3 Nd1 O8 C21 11.3(2) 2_756 .
C21 Nd1 O8 C21 -140.7(2) 2_656 .
C8 Nd1 O8 C21 -0.4(2) 2_756 .
O3 Nd1 O8 Nd1 -133.48(7) . 2_656
O2 Nd1 O8 Nd1 -86.37(7) . 2_656
O11 Nd1 O8 Nd1 55.56(10) . 2_656
O7 Nd1 O8 Nd1 -162.07(8) . 2_656
O4 Nd1 O8 Nd1 114.84(8) 2_756 2_656
O9 Nd1 O8 Nd1 -24.17(8) 2_656 2_656
O8 Nd1 O8 Nd1 0.0 2_656 2_656
O3 Nd1 O8 Nd1 138.77(6) 2_756 2_656
C21 Nd1 O8 Nd1 -13.14(7) 2_656 2_656
C8 Nd1 O8 Nd1 127.15(7) 2_756 2_656
C10 O5 C1 C6 92.6(3) . .
C10 O5 C1 C2 -93.1(3) . .
C6 C1 C2 C3 -2.6(4) . .
O5 C1 C2 C3 -176.7(2) . .
C6 C1 C2 C7 -177.9(2) . .
O5 C1 C2 C7 8.0(3) . .
C1 C2 C3 C4 0.2(4) . .
C7 C2 C3 C4 175.3(2) . .
C1 C2 C3 C8 176.1(2) . .
C7 C2 C3 C8 -8.8(4) . .
C2 C3 C4 C5 2.4(4) . .
C8 C3 C4 C5 -173.5(2) . .
C3 C4 C5 C6 -2.7(4) . .
C2 C1 C6 C5 2.4(4) . .
O5 C1 C6 C5 176.4(2) . .
C4 C5 C6 C1 0.4(4) . .
Nd1 O2 C7 O1 107.1(2) . .
Nd1 O2 C7 C2 -74.8(2) . .
Zn1 O1 C7 O2 9.6(3) . .
Zn1 O1 C7 C2 -168.53(14) . .
C1 C2 C7 O2 -85.2(3) . .
C3 C2 C7 O2 99.7(3) . .
C1 C2 C7 O1 93.0(3) . .
C3 C2 C7 O1 -82.1(3) . .
Nd1 O4 C8 O3 -5.9(2) 2_756 .
Nd1 O4 C8 C3 172.33(18) 2_756 .
Nd1 O3 C8 O4 160.4(2) . .
Nd1 O3 C8 O4 5.6(2) 2_756 .
Nd1 O3 C8 C3 -17.9(4) . .
Nd1 O3 C8 C3 -172.66(18) 2_756 .
Nd1 O3 C8 Nd1 154.8(3) . 2_756
C4 C3 C8 O4 -35.8(3) . .
C2 C3 C8 O4 148.3(2) . .
C4 C3 C8 O3 142.5(2) . .
C2 C3 C8 O3 -33.4(3) . .
C4 C3 C8 Nd1 45.4(15) . 2_756
C2 C3 C8 Nd1 -130.6(13) . 2_756
C13 N1 C9 C10 1.0(4) . .
Zn1 N1 C9 C10 -175.6(2) 2_666 .
C1 O5 C10 C11 21.4(4) . .
C1 O5 C10 C9 -160.5(2) . .
N1 C9 C10 C11 0.3(4) . .
N1 C9 C10 O5 -177.9(2) . .
O5 C10 C11 C12 177.0(3) . .
C9 C10 C11 C12 -1.0(4) . .
C10 C11 C12 C13 0.4(4) . .
C9 N1 C13 C12 -1.5(4) . .
Zn1 N1 C13 C12 174.8(2) 2_666 .
C11 C12 C13 N1 0.8(5) . .
C23 O10 C14 C19 -15.8(4) . .
C23 O10 C14 C15 166.0(2) . .
O10 C14 C15 C16 178.5(2) . .
C19 C14 C15 C16 0.2(4) . .
O10 C14 C15 C20 -0.6(3) . .
C19 C14 C15 C20 -178.8(2) . .
C14 C15 C16 C17 1.3(3) . .
C20 C15 C16 C17 -179.7(2) . .
C14 C15 C16 C21 -176.5(2) . .
C20 C15 C16 C21 2.5(3) . .
C15 C16 C17 C18 -1.2(4) . .
C21 C16 C17 C18 176.7(2) . .
C16 C17 C18 C19 -0.3(4) . .
C17 C18 C19 C14 1.8(4) . .
O10 C14 C19 C18 -179.8(2) . .
C15 C14 C19 C18 -1.8(4) . .
Zn1 O6 C20 O7 -1.8(3) . .
Zn1 O6 C20 C15 179.08(15) . .
Nd1 O7 C20 O6 99.9(2) . .
Nd1 O7 C20 C15 -81.0(2) . .
C16 C15 C20 O6 -91.5(3) . .
C14 C15 C20 O6 87.5(3) . .
C16 C15 C20 O7 89.3(3) . .
C14 C15 C20 O7 -91.7(3) . .
Nd1 O9 C21 O8 -3.2(2) 2_656 .
Nd1 O9 C21 C16 178.17(18) 2_656 .
Nd1 O8 C21 O9 136.5(2) . .
Nd1 O8 C21 O9 3.2(2) 2_656 .
Nd1 O8 C21 C16 -44.9(3) . .
Nd1 O8 C21 C16 -178.19(18) 2_656 .
Nd1 O8 C21 Nd1 133.3(2) . 2_656
C17 C16 C21 O9 -26.4(3) . .
C15 C16 C21 O9 151.5(2) . .
C17 C16 C21 O8 155.0(2) . .
C15 C16 C21 O8 -27.1(3) . .
C17 C16 C21 Nd1 53(6) . 2_656
C15 C16 C21 Nd1 -129(6) . 2_656
C26 N2 C22 C23 0.1(4) . .
N2 C22 C23 C24 1.0(4) . .
N2 C22 C23 O10 178.1(2) . .
C14 O10 C23 C22 108.5(3) . .
C14 O10 C23 C24 -74.4(3) . .
C22 C23 C24 C25 -2.3(4) . .
O10 C23 C24 C25 -179.3(3) . .
C23 C24 C25 C26 2.5(5) . .
C22 N2 C26 C25 0.1(5) . .
C24 C25 C26 N2 -1.5(5) . .
